data_4503551
loop_
_publ_author_name
'Scott, Janet L.'
'Hachiken, Satoshi'
'Tanaka, Koichi'

_publ_section_title
;
 Efficient Isomeric Enrichment in Cocrystals of Cyclohexanediamines and
 Low Molecular Weight Diols
;
_journal_issue 7
_journal_name_full 'Crystal Growth &amp; Design'
_journal_page_first 2447
_journal_paper_doi 10.1021/cg800032m
_journal_volume 8
_journal_year 2008
_chemical_formula_moiety 'C8 H16 O2, C6 H14 N2'
_chemical_formula_sum 'C14 H30 N2 O2'
_chemical_formula_weight 258.40
_chemical_name_common
;
trans-1,4-cyclohexanedimethanol cis-1,3-diaminocyclohexane co-crystal 
;
_chemical_name_systematic
; 
trans-1,4-cyclohexanedimethanol cis-1,3-diaminocyclohexane co-crystal 
;
_space_group_IT_number 62
_symmetry_cell_setting orthorhombic
_symmetry_space_group_name_Hall '-P 2ac 2n'
_symmetry_space_group_name_H-M 'P n m a'
_atom_sites_solution_hydrogens geom
_atom_sites_solution_primary direct
_atom_sites_solution_secondary difmap
_audit_creation_method SHELXL-97
_cell_angle_alpha 90.00
_cell_angle_beta 90.00
_cell_angle_gamma 90.00
_cell_formula_units_Z 4
_cell_length_a 19.4260(7)
_cell_length_b 15.4031(6)
_cell_length_c 5.1730(2)
_cell_measurement_temperature 123(2)
_cell_volume 1547.87(10)
_computing_cell_refinement 'Nonius collect'
_computing_data_collection 'Nonius collect'
_computing_data_reduction 'Nonius collect'
_computing_molecular_graphics X-Seed
_computing_publication_material ciftab
_computing_structure_refinement 'SHELXL-97 (Sheldrick, 1997)'
_computing_structure_solution 'SHELXS-97 (Sheldrick, 1990)'
_diffrn_ambient_temperature 123(2)
_diffrn_measured_fraction_theta_full 0.983
_diffrn_measured_fraction_theta_max 0.983
_diffrn_measurement_device_type 'Enraf Nonius Kappa CCD'
_diffrn_measurement_method 'phi and omega scans'
_diffrn_radiation_monochromator graphite
_diffrn_radiation_source 'fine-focus sealed tube'
_diffrn_radiation_type MoK\a
_diffrn_radiation_wavelength 0.71073
_diffrn_reflns_av_R_equivalents 0.0256
_diffrn_reflns_av_sigmaI/netI 0.0233
_diffrn_reflns_limit_h_max 26
_diffrn_reflns_limit_h_min -31
_diffrn_reflns_limit_k_max 21
_diffrn_reflns_limit_k_min -24
_diffrn_reflns_limit_l_max 6
_diffrn_reflns_limit_l_min -8
_diffrn_reflns_number 17542
_diffrn_reflns_theta_full 35.12
_diffrn_reflns_theta_max 35.12
_diffrn_reflns_theta_min 2.48
_exptl_absorpt_coefficient_mu 0.073
_exptl_crystal_colour colourless
_exptl_crystal_density_diffrn 1.109
_exptl_crystal_density_method 'not measured'
_exptl_crystal_description needles
_exptl_crystal_F_000 576
_exptl_crystal_size_max 0.3
_exptl_crystal_size_mid 0.2
_exptl_crystal_size_min 0.1
_refine_diff_density_max 0.454
_refine_diff_density_min -0.191
_refine_diff_density_rms 0.048
_refine_ls_extinction_method none
_refine_ls_goodness_of_fit_ref 1.150
_refine_ls_hydrogen_treatment mixed
_refine_ls_matrix_type full
_refine_ls_number_parameters 97
_refine_ls_number_reflns 3488
_refine_ls_number_restraints 0
_refine_ls_restrained_S_all 1.150
_refine_ls_R_factor_all 0.0662
_refine_ls_R_factor_gt 0.0574
_refine_ls_shift/su_max 0.000
_refine_ls_shift/su_mean 0.000
_refine_ls_structure_factor_coef Fsqd
_refine_ls_weighting_details 'calc w=1/[\s^2^(Fo^2^)+(0.0592P)^2^+0.4329P] where P=(Fo^2^+2Fc^2^)/3'
_refine_ls_weighting_scheme calc
_refine_ls_wR_factor_gt 0.1390
_refine_ls_wR_factor_ref 0.1444
_reflns_number_gt 3083
_reflns_number_total 3488
_reflns_threshold_expression >2sigma(I)
_cod_data_source_file cg800032m-file.002.cif
_cod_data_source_block 2.cis-5
_cod_original_sg_symbol_H-M Pnma
_cod_database_code 4503551

loop_
_symmetry_equiv_pos_as_xyz
'x, y, z'
'-x+1/2, -y, z+1/2'
'x+1/2, -y+1/2, -z+1/2'
'-x, y+1/2, -z'
'-x, -y, -z'
'x-1/2, y, -z-1/2'
'-x-1/2, y-1/2, z-1/2'
'x, -y-1/2, z'

loop_
_atom_site_label
_atom_site_type_symbol
_atom_site_fract_x
_atom_site_fract_y
_atom_site_fract_z
_atom_site_U_iso_or_equiv
_atom_site_adp_type
_atom_site_occupancy
_atom_site_symmetry_multiplicity
_atom_site_calc_flag
_atom_site_refinement_flags
O1 O 0.32150(3) 0.09186(5) 0.66077(15) 0.02280(16) Uani 1 1 d .
C2 C 0.44180(4) 0.04598(6) 0.62503(16) 0.01688(16) Uani 1 1 d .
H2 H 0.4329 0.0050 0.7711 0.020 Uiso 1 1 calc R
C4 C 0.51580(5) 0.07821(6) 0.6502(2) 0.02213(18) Uani 1 1 d .
H4A H 0.5217 0.1069 0.8200 0.027 Uiso 1 1 calc R
H4B H 0.5250 0.1218 0.5139 0.027 Uiso 1 1 calc R
C1 C 0.39083(5) 0.12056(6) 0.6483(2) 0.02296(19) Uani 1 1 d .
H1A H 0.4015 0.1544 0.8059 0.028 Uiso 1 1 calc R
H1B H 0.3963 0.1596 0.4976 0.028 Uiso 1 1 calc R
C3 C 0.43231(4) -0.00410(6) 0.37382(18) 0.02031(17) Uani 1 1 d .
H3A H 0.4379 0.0360 0.2258 0.024 Uiso 1 1 calc R
H3B H 0.3851 -0.0281 0.3672 0.024 Uiso 1 1 calc R
C1' C 0.20798(4) 0.16811(5) 0.19331(16) 0.01684(16) Uani 1 1 d .
H1' H 0.1775 0.1654 0.0378 0.020 Uiso 1 1 calc R
C2' C 0.25173(6) 0.2500 0.1796(2) 0.0170(2) Uani 1 2 d S
H2'1 H 0.2850 0.2500 0.3244 0.020 Uiso 1 2 calc SR
H2'2 H 0.2782 0.2500 0.0160 0.020 Uiso 1 2 calc SR
N1 N 0.25332(4) 0.09154(5) 0.19594(16) 0.01941(16) Uani 1 1 d .
C3' C 0.16359(5) 0.16851(6) 0.43610(18) 0.02005(17) Uani 1 1 d .
H3'1 H 0.1936 0.1655 0.5905 0.024 Uiso 1 1 calc R
H3'2 H 0.1336 0.1166 0.4364 0.024 Uiso 1 1 calc R
C4' C 0.11915(7) 0.2500 0.4508(3) 0.0231(3) Uani 1 2 d S
H4'1 H 0.0857 0.2500 0.3063 0.028 Uiso 1 2 calc SR
H4'2 H 0.0929 0.2500 0.6149 0.028 Uiso 1 2 calc SR
H2N H 0.2771(7) 0.0905(8) 0.057(3) 0.024(3) Uiso 1 1 d .
H1O H 0.3051(8) 0.0920(10) 0.513(3) 0.036(4) Uiso 1 1 d .
H1N H 0.2286(7) 0.0444(10) 0.193(3) 0.028(3) Uiso 1 1 d .

loop_
_atom_site_aniso_label
_atom_site_aniso_U_11
_atom_site_aniso_U_22
_atom_site_aniso_U_33
_atom_site_aniso_U_23
_atom_site_aniso_U_13
_atom_site_aniso_U_12
O1 0.0177(3) 0.0305(4) 0.0202(3) -0.0002(3) 0.0021(2) 0.0011(2)
C2 0.0168(3) 0.0181(4) 0.0157(3) -0.0025(3) 0.0002(3) -0.0013(3)
C4 0.0187(4) 0.0216(4) 0.0261(4) -0.0091(3) -0.0008(3) -0.0024(3)
C1 0.0200(4) 0.0213(4) 0.0276(4) -0.0043(3) 0.0013(3) 0.0000(3)
C3 0.0170(3) 0.0250(4) 0.0190(4) -0.0062(3) -0.0020(3) -0.0003(3)
C1' 0.0189(3) 0.0171(3) 0.0145(3) -0.0009(3) 0.0018(3) -0.0004(3)
C2' 0.0175(5) 0.0174(5) 0.0160(5) 0.000 0.0045(4) 0.000
N1 0.0227(3) 0.0164(3) 0.0192(3) -0.0024(3) 0.0041(3) 0.0002(3)
C3' 0.0204(4) 0.0194(4) 0.0203(4) 0.0008(3) 0.0067(3) -0.0019(3)
C4' 0.0172(5) 0.0241(6) 0.0281(6) 0.000 0.0075(4) 0.000

loop_
_atom_type_symbol
_atom_type_description
_atom_type_scat_dispersion_real
_atom_type_scat_dispersion_imag
_atom_type_scat_source
C C 0.0033 0.0016 'International Tables Vol C Tables 4.2.6.8 and 6.1.1.4'
H H 0.0000 0.0000 'International Tables Vol C Tables 4.2.6.8 and 6.1.1.4'
N N 0.0061 0.0033 'International Tables Vol C Tables 4.2.6.8 and 6.1.1.4'
O O 0.0106 0.0060 'International Tables Vol C Tables 4.2.6.8 and 6.1.1.4'

loop_
_geom_angle_atom_site_label_1
_geom_angle_atom_site_label_2
_geom_angle_atom_site_label_3
_geom_angle
_geom_angle_site_symmetry_1
_geom_angle_site_symmetry_3
C1 C2 C3 111.80(7) . .
C1 C2 C4 111.14(7) . .
C3 C2 C4 110.59(7) . .
C2 C4 C3 111.81(7) . 5_656
O1 C1 C2 112.71(8) . .
C2 C3 C4 111.59(7) . 5_656
N1 C1' C2' 109.28(7) . .
N1 C1' C3' 109.53(7) . .
C2' C1' C3' 110.55(7) . .
C1' C2' C1' 111.88(10) 8_565 .
C1' C3' C4' 111.39(8) . .
C3' C4' C3' 110.76(10) 8_565 .

loop_
_geom_bond_atom_site_label_1
_geom_bond_atom_site_label_2
_geom_bond_distance
_geom_bond_site_symmetry_2
O1 C1 1.4191(12) .
C2 C1 1.5213(13) .
C2 C3 1.5224(12) .
C2 C4 1.5264(12) .
C4 C3 1.5279(13) 5_656
C3 C4 1.5279(13) 5_656
C1' N1 1.4720(11) .
C1' C2' 1.5226(11) .
C1' C3' 1.5236(12) .
C2' C1' 1.5226(11) 8_565
C3' C4' 1.5253(11) .
C4' C3' 1.5253(11) 8_565

loop_
_geom_torsion_atom_site_label_1
_geom_torsion_atom_site_label_2
_geom_torsion_atom_site_label_3
_geom_torsion_atom_site_label_4
_geom_torsion
_geom_torsion_site_symmetry_4
C1 C2 C4 C3 -179.78(8) 5_656
C3 C2 C4 C3 -54.99(11) 5_656
C3 C2 C1 O1 63.85(10) .
C4 C2 C1 O1 -172.04(8) .
C1 C2 C3 C4 179.28(8) 5_656
C4 C2 C3 C4 54.87(11) 5_656
N1 C1' C2' C1' -176.41(6) 8_565
C3' C1' C2' C1' -55.79(12) 8_565
N1 C1' C3' C4' 176.16(8) .
C2' C1' C3' C4' 55.68(11) .
C1' C3' C4' C3' -55.97(14) 8_565
